data_7041737
loop_
_publ_author_name
'Porter, Thomas R.'
'Hayes, Ellen C.'
'Kaminsky, Werner'
'Mayer, James M.'

_publ_section_title
;
 Sterically directed nitronate complexes of
 2,6-di-tert-butyl-4-nitrophenoxide with Cu(ii) and Zn(ii) and their
 H-atom transfer reactivity.
;
_journal_issue 8
_journal_name_full 'Dalton transactions (Cambridge, England : 2003)'
_journal_page_first 2551
_journal_page_last 2558
_journal_paper_doi 10.1039/c6dt04427a
_journal_volume 46
_journal_year 2017
_chemical_absolute_configuration ad
_chemical_formula_moiety 'C35 H54 B Cu N7 O3'
_chemical_formula_sum 'C35 H54 B Cu N7 O3'
_chemical_formula_weight 695.2
_chemical_name_common trp121813
_chemical_name_systematic
;
 trp121813
;
_space_group_IT_number 4
_symmetry_cell_setting monoclinic
_symmetry_Int_Tables_number 4
_symmetry_space_group_name_Hall 'P 2yb'
_symmetry_space_group_name_H-M 'P 1 21 1'
_atom_sites_solution_hydrogens geom
_atom_sites_solution_primary direct
_atom_sites_solution_secondary difmap
_audit_conform_dict_location ftp://ftp.iucr.org/pub/cif_core.dic
_audit_conform_dict_name cif_core.dic
_audit_conform_dict_version 2.4
_audit_creation_date 2013-12-20T10:09:00-00:00
_audit_creation_method 'WinGX routine CIF_UPDATE'
_audit_update_record
;
2016-11-22 deposited with the CCDC.
2017-01-17 downloaded from the CCDC.
;
_cell_angle_alpha 90
_cell_angle_beta 98.477(2)
_cell_angle_gamma 90
_cell_formula_units_Z 2
_cell_length_a 11.3921(4)
_cell_length_b 10.0553(4)
_cell_length_c 16.8141(7)
_cell_measurement_reflns_used 197
_cell_measurement_temperature 100(2)
_cell_measurement_theta_max 20
_cell_measurement_theta_min 3
_cell_volume 1905.03(13)
_computing_cell_refinement 'SAINT (Bruker, 2007)'
_computing_data_collection 'APEX2 (Bruker, 2007)'
_computing_data_reduction 'SAINT (Bruker, 2007)'
_computing_molecular_graphics 'ORTEP-3 for Windows (Farrugia, 1997)'
_computing_publication_material 'SHELXL-97 (Sheldrick, 1997)'
_computing_structure_refinement 'SHELXL-97 (Sheldrick, 2008)'
_computing_structure_solution 'SHELXS97 (Sheldrick, 1997)'
_diffrn_ambient_temperature 100(2)
_diffrn_measured_fraction_theta_full 0.977
_diffrn_measured_fraction_theta_max 0.969
_diffrn_measurement_device_type 'Bruker APEXII CCD area-detector'
_diffrn_measurement_method '\f and \w scans'
_diffrn_radiation_monochromator graphite
_diffrn_radiation_type MoK\a
_diffrn_radiation_wavelength 0.71073
_diffrn_reflns_av_R_equivalents 0.0723
_diffrn_reflns_av_unetI/netI 0.0802
_diffrn_reflns_limit_h_max 15
_diffrn_reflns_limit_h_min -15
_diffrn_reflns_limit_k_max 13
_diffrn_reflns_limit_k_min -12
_diffrn_reflns_limit_l_max 22
_diffrn_reflns_limit_l_min -22
_diffrn_reflns_number 51079
_diffrn_reflns_theta_full 25
_diffrn_reflns_theta_max 28.34
_diffrn_reflns_theta_min 2.33
_diffrn_source 'fine-focus sealed tube'
_exptl_absorpt_coefficient_mu 0.615
_exptl_absorpt_correction_T_max 0.9699
_exptl_absorpt_correction_T_min 0.8974
_exptl_absorpt_correction_type multi-scan
_exptl_absorpt_process_details '(SADABS; Bruker, 2007)'
_exptl_crystal_colour green
_exptl_crystal_density_diffrn 1.212
_exptl_crystal_density_method 'not measured'
_exptl_crystal_description prism
_exptl_crystal_F_000 742
_exptl_crystal_size_max 0.18
_exptl_crystal_size_mid 0.1
_exptl_crystal_size_min 0.05
_refine_diff_density_max 1.731
_refine_diff_density_min -1.01
_refine_diff_density_rms 0.111
_refine_ls_abs_structure_details 'Flack H D (1983), Acta Cryst. A39, 876-881'
_refine_ls_abs_structure_Flack 0.035(18)
_refine_ls_extinction_method none
_refine_ls_goodness_of_fit_ref 1.08
_refine_ls_hydrogen_treatment constr
_refine_ls_matrix_type full
_refine_ls_number_parameters 439
_refine_ls_number_reflns 9047
_refine_ls_number_restraints 115
_refine_ls_restrained_S_all 1.086
_refine_ls_R_factor_all 0.0976
_refine_ls_R_factor_gt 0.0738
_refine_ls_shift/su_max 0
_refine_ls_shift/su_mean 0
_refine_ls_structure_factor_coef Fsqd
_refine_ls_weighting_details 'calc w=1/[\s^2^(Fo^2^)+(0.0646P)^2^+4.8987P] where P=(Fo^2^+2Fc^2^)/3'
_refine_ls_weighting_scheme calc
_refine_ls_wR_factor_gt 0.1592
_refine_ls_wR_factor_ref 0.1712
_reflns_number_gt 7266
_reflns_number_total 9047
_reflns_threshold_expression >2\s(I)
_cod_data_source_file c6dt04427a2.cif
_cod_data_source_block trp121813_0ma
_cod_depositor_comments 'Adding full bibliography for 7041737--7041740.cif.'
_cod_original_sg_symbol_H-M 'P 21'
_cod_database_code 7041737

loop_
_symmetry_equiv_pos_as_xyz
'x, y, z'
'-x, y+1/2, -z'

loop_
_atom_site_label
_atom_site_type_symbol
_atom_site_fract_x
_atom_site_fract_y
_atom_site_fract_z
_atom_site_U_iso_or_equiv
_atom_site_adp_type
_atom_site_occupancy
_atom_site_symmetry_multiplicity
_atom_site_calc_flag
_atom_site_refinement_flags
C1 C 0.2076(6) 0.0615(6) -0.0130(3) 0.0321(14) Uani 1 1 d .
H1 H 0.2492 0.0433 -0.0567 0.039 Uiso 1 1 calc R
C2 C 0.0987(5) 0.0162(6) -0.0056(3) 0.0286(13) Uani 1 1 d .
H2 H 0.0493 -0.0378 -0.0429 0.034 Uiso 1 1 calc R
C3 C 0.0729(4) 0.0637(5) 0.0672(3) 0.0197(10) Uani 1 1 d U
C4 C -0.0378(4) 0.0360(5) 0.1049(3) 0.0235(11) Uani 1 1 d U
C5 C -0.0085(5) 0.0066(6) 0.1937(3) 0.0276(12) Uani 1 1 d .
H5A H 0.0424 -0.0723 0.2016 0.041 Uiso 1 1 calc R
H5B H -0.0819 -0.0098 0.2159 0.041 Uiso 1 1 calc R
H5C H 0.0332 0.0827 0.2211 0.041 Uiso 1 1 calc R
C6 C -0.1222(5) 0.1575(5) 0.0904(3) 0.0262(12) Uani 1 1 d .
H6A H -0.1947 0.1397 0.1136 0.039 Uiso 1 1 calc R
H6B H -0.1427 0.1732 0.0325 0.039 Uiso 1 1 calc R
H6C H -0.0826 0.2363 0.1161 0.039 Uiso 1 1 calc R
C7 C -0.1046(6) -0.0838(6) 0.0627(4) 0.0342(14) Uani 1 1 d .
H7A H -0.0519 -0.1613 0.0668 0.051 Uiso 1 1 calc R
H7B H -0.1303 -0.0625 0.0059 0.051 Uiso 1 1 calc R
H7C H -0.1742 -0.1039 0.0886 0.051 Uiso 1 1 calc R
C8 C 0.4217(5) 0.4448(6) 0.0429(4) 0.0266(12) Uani 1 1 d .
H8 H 0.4719 0.4275 0.0037 0.032 Uiso 1 1 calc R
C9 C 0.3946(5) 0.5674(5) 0.0699(3) 0.0262(12) Uani 1 1 d .
H9 H 0.4208 0.6509 0.0527 0.031 Uiso 1 1 calc R
C10 C 0.3204(4) 0.5456(5) 0.1278(3) 0.0185(10) Uani 1 1 d .
C11 C 0.2655(4) 0.6489(5) 0.1764(3) 0.0199(10) Uani 1 1 d .
C12 C 0.3127(5) 0.6326(6) 0.2660(3) 0.0281(12) Uani 1 1 d .
H12A H 0.3001 0.5408 0.2824 0.042 Uiso 1 1 calc R
H12B H 0.2704 0.6935 0.2973 0.042 Uiso 1 1 calc R
H12C H 0.3977 0.653 0.2755 0.042 Uiso 1 1 calc R
C13 C 0.1292(4) 0.6369(5) 0.1624(3) 0.0237(11) Uani 1 1 d .
H13A H 0.0991 0.6563 0.106 0.035 Uiso 1 1 calc R
H13B H 0.0955 0.7003 0.1971 0.035 Uiso 1 1 calc R
H13C H 0.1065 0.5463 0.1754 0.035 Uiso 1 1 calc R
C14 C 0.2994(5) 0.7891(5) 0.1502(4) 0.0266(12) Uani 1 1 d .
H14A H 0.3855 0.8009 0.1628 0.04 Uiso 1 1 calc R
H14B H 0.2594 0.8561 0.1789 0.04 Uiso 1 1 calc R
H14C H 0.2749 0.7993 0.0922 0.04 Uiso 1 1 calc R
C15 C 0.5319(4) 0.0802(5) 0.1771(3) 0.0227(11) Uani 1 1 d U
H15 H 0.5889 0.0651 0.1423 0.027 Uiso 1 1 calc R
C16 C 0.5432(4) 0.0431(5) 0.2550(3) 0.0199(10) Uani 1 1 d U
H16 H 0.6089 -0.0016 0.2849 0.024 Uiso 1 1 calc R
C17 C 0.4378(4) 0.0839(5) 0.2833(3) 0.0161(9) Uani 1 1 d U
C18 C 0.4069(4) 0.0665(5) 0.3668(3) 0.0190(10) Uani 1 1 d U
C19 C 0.2782(5) 0.0366(5) 0.3643(3) 0.0225(11) Uani 1 1 d .
H19A H 0.2309 0.1083 0.336 0.034 Uiso 1 1 calc R
H19B H 0.2599 0.0297 0.4194 0.034 Uiso 1 1 calc R
H19C H 0.2592 -0.0476 0.3361 0.034 Uiso 1 1 calc R
C20 C 0.4407(5) 0.1981(5) 0.4146(3) 0.0253(12) Uani 1 1 d .
H20A H 0.5267 0.2119 0.42 0.038 Uiso 1 1 calc R
H20B H 0.4169 0.1914 0.4682 0.038 Uiso 1 1 calc R
H20C H 0.3997 0.2733 0.3857 0.038 Uiso 1 1 calc R
C21 C 0.4778(5) -0.0489(6) 0.4095(3) 0.0283(12) Uani 1 1 d .
H21A H 0.4592 -0.131 0.3789 0.043 Uiso 1 1 calc R
H21B H 0.4568 -0.0594 0.4636 0.043 Uiso 1 1 calc R
H21C H 0.5629 -0.0301 0.4134 0.043 Uiso 1 1 calc R
C22 C 0.0401(4) 0.4494(5) 0.3249(3) 0.0153(9) Uani 1 1 d U
C23 C 0.0945(4) 0.5040(5) 0.3992(3) 0.0164(10) Uani 1 1 d U
H23 H 0.1727 0.4778 0.4211 0.02 Uiso 1 1 calc R
C24 C 0.0353(5) 0.5936(5) 0.4391(3) 0.0190(10) Uani 1 1 d U
C25 C -0.0867(5) 0.6335(6) 0.4032(3) 0.0266(12) Uani 1 1 d U
C26 C -0.1467(5) 0.5596(5) 0.3329(3) 0.0256(12) Uani 1 1 d .
C27 C -0.0821(4) 0.4746(5) 0.2942(3) 0.0188(10) Uani 1 1 d .
H27 H -0.118 0.4315 0.2464 0.023 Uiso 1 1 calc R
C28 C 0.0943(5) 0.6553(6) 0.5175(3) 0.0224(11) Uani 1 1 d U
C29 C 0.2123(5) 0.5880(6) 0.5493(4) 0.0333(13) Uani 1 1 d .
H29A H 0.198 0.4949 0.562 0.05 Uiso 1 1 calc R
H29B H 0.2495 0.6339 0.598 0.05 Uiso 1 1 calc R
H29C H 0.265 0.5922 0.5082 0.05 Uiso 1 1 calc R
C30 C 0.1209(6) 0.8017(6) 0.5029(4) 0.0300(13) Uani 1 1 d U
H30A H 0.1791 0.8079 0.4655 0.045 Uiso 1 1 calc R
H30B H 0.1532 0.8439 0.554 0.045 Uiso 1 1 calc R
H30C H 0.0476 0.8469 0.4798 0.045 Uiso 1 1 calc R
C31 C 0.0132(5) 0.6452(6) 0.5835(3) 0.0288(12) Uani 1 1 d .
H31A H -0.0656 0.6802 0.5627 0.043 Uiso 1 1 calc R
H31B H 0.0476 0.6972 0.6305 0.043 Uiso 1 1 calc R
H31C H 0.0064 0.5519 0.5991 0.043 Uiso 1 1 calc R
C32 C -0.2793(5) 0.5830(6) 0.3047(3) 0.0313(13) Uani 1 1 d .
C33 C -0.2985(6) 0.7212(7) 0.2682(4) 0.0493(19) Uani 1 1 d .
H33A H -0.2555 0.729 0.222 0.074 Uiso 1 1 calc R
H33B H -0.269 0.7882 0.3086 0.074 Uiso 1 1 calc R
H33C H -0.3834 0.7355 0.2504 0.074 Uiso 1 1 calc R
C34 C -0.3482(6) 0.5654(9) 0.3763(4) 0.0480(19) Uani 1 1 d .
H34A H -0.3188 0.6293 0.4186 0.072 Uiso 1 1 calc R
H34B H -0.3366 0.4748 0.3975 0.072 Uiso 1 1 calc R
H34C H -0.4329 0.5809 0.3585 0.072 Uiso 1 1 calc R
C35 C -0.3295(5) 0.4817(7) 0.2407(4) 0.0375(15) Uani 1 1 d .
H35A H -0.4154 0.4944 0.2271 0.056 Uiso 1 1 calc R
H35B H -0.3133 0.3915 0.2615 0.056 Uiso 1 1 calc R
H35C H -0.292 0.4943 0.1924 0.056 Uiso 1 1 calc R
N1 N 0.2487(4) 0.1372(4) 0.0516(3) 0.0210(9) Uani 1 1 d U
N2 N 0.1649(4) 0.1386(4) 0.1017(2) 0.0193(9) Uani 1 1 d .
N3 N 0.3650(4) 0.3521(5) 0.0814(2) 0.0207(9) Uani 1 1 d U
N4 N 0.3014(3) 0.4130(4) 0.1354(2) 0.0151(8) Uani 1 1 d U
N5 N 0.4272(4) 0.1418(4) 0.1567(2) 0.0203(9) Uani 1 1 d .
N6 N 0.3690(4) 0.1464(4) 0.2223(2) 0.0167(8) Uani 1 1 d U
N7 N 0.1018(3) 0.3699(4) 0.2830(2) 0.0138(8) Uani 1 1 d .
O1 O -0.1353(4) 0.7287(5) 0.4314(3) 0.0449(11) Uani 1 1 d U
O2 O 0.0594(3) 0.3223(3) 0.2123(2) 0.0183(7) Uani 1 1 d U
O3 O 0.2113(3) 0.3376(3) 0.3065(2) 0.0178(7) Uani 1 1 d U
B1 B 0.3716(5) 0.2010(6) 0.0751(4) 0.0207(13) Uani 1 1 d .
H1A H 0.4227 0.1775 0.0336 0.025 Uiso 1 1 calc R
Cu1 Cu 0.21586(5) 0.24231(6) 0.20131(3) 0.01674(14) Uani 1 1 d .

loop_
_atom_site_aniso_label
_atom_site_aniso_U_11
_atom_site_aniso_U_22
_atom_site_aniso_U_33
_atom_site_aniso_U_23
_atom_site_aniso_U_13
_atom_site_aniso_U_12
C1 0.054(4) 0.024(3) 0.017(3) -0.003(2) -0.002(2) 0.023(3)
C2 0.040(3) 0.017(3) 0.026(3) -0.006(2) -0.007(2) 0.006(2)
C3 0.020(2) 0.007(2) 0.030(2) -0.0008(18) -0.0053(19) 0.0036(17)
C4 0.022(2) 0.010(2) 0.037(3) -0.0004(19) 0.000(2) -0.0034(18)
C5 0.030(3) 0.018(3) 0.033(3) 0.000(2) 0.002(2) -0.002(2)
C6 0.027(3) 0.014(3) 0.036(3) -0.003(2) 0.002(2) 0.002(2)
C7 0.038(3) 0.016(3) 0.046(4) -0.009(2) -0.003(3) -0.003(2)
C8 0.017(3) 0.024(3) 0.041(3) 0.009(2) 0.014(2) 0.006(2)
C9 0.030(3) 0.014(3) 0.037(3) 0.010(2) 0.015(2) 0.002(2)
C10 0.013(2) 0.013(2) 0.030(3) 0.006(2) 0.0050(19) -0.0033(18)
C11 0.019(2) 0.012(3) 0.029(3) 0.002(2) 0.005(2) -0.0003(19)
C12 0.031(3) 0.020(3) 0.032(3) 0.000(2) 0.004(2) -0.005(2)
C13 0.025(3) 0.017(3) 0.030(3) 0.000(2) 0.007(2) -0.001(2)
C14 0.029(3) 0.011(3) 0.040(3) 0.003(2) 0.008(2) -0.002(2)
C15 0.015(2) 0.020(2) 0.034(3) -0.006(2) 0.0081(19) 0.0042(18)
C16 0.017(2) 0.013(2) 0.030(2) -0.0041(19) 0.0028(18) 0.0039(17)
C17 0.018(2) 0.005(2) 0.025(2) -0.0036(17) 0.0010(17) -0.0013(16)
C18 0.019(2) 0.012(2) 0.025(2) 0.0009(18) 0.0016(18) 0.0017(17)
C19 0.029(3) 0.015(3) 0.025(3) -0.001(2) 0.006(2) 0.004(2)
C20 0.033(3) 0.015(3) 0.027(3) 0.0039(19) 0.001(2) -0.006(2)
C21 0.035(3) 0.015(3) 0.033(3) 0.007(2) -0.001(2) 0.000(2)
C22 0.021(2) 0.005(2) 0.021(2) 0.0001(17) 0.0080(17) 0.0024(16)
C23 0.021(2) 0.011(2) 0.018(2) 0.0011(16) 0.0070(17) 0.0034(17)
C24 0.029(2) 0.007(2) 0.023(2) -0.0006(17) 0.0113(19) -0.0003(18)
C25 0.032(3) 0.017(2) 0.032(3) 0.000(2) 0.010(2) 0.010(2)
C26 0.041(3) 0.016(3) 0.022(3) 0.004(2) 0.009(2) 0.011(2)
C27 0.025(3) 0.012(3) 0.020(2) -0.0012(18) 0.008(2) 0.0019(19)
C28 0.030(3) 0.013(2) 0.026(2) -0.0022(19) 0.011(2) -0.002(2)
C29 0.039(3) 0.025(3) 0.035(3) -0.015(2) 0.001(3) -0.003(3)
C30 0.044(3) 0.013(2) 0.036(3) -0.003(2) 0.015(2) -0.003(2)
C31 0.036(3) 0.022(3) 0.032(3) -0.007(2) 0.016(2) -0.006(2)
C32 0.041(3) 0.032(3) 0.021(3) 0.001(2) 0.005(2) 0.017(3)
C33 0.056(4) 0.029(5) 0.058(4) 0.012(3) -0.006(3) 0.020(3)
C34 0.038(4) 0.074(6) 0.035(3) 0.003(3) 0.013(3) 0.018(4)
C35 0.025(3) 0.047(4) 0.040(3) 0.003(3) 0.001(2) 0.013(3)
N1 0.025(2) 0.017(2) 0.022(2) -0.0012(16) 0.0065(16) 0.0078(17)
N2 0.021(2) 0.020(2) 0.018(2) -0.0035(16) 0.0057(16) 0.0066(17)
N3 0.026(2) 0.016(2) 0.023(2) 0.0054(16) 0.0158(17) 0.0100(17)
N4 0.0150(18) 0.0084(18) 0.024(2) 0.0030(14) 0.0087(15) 0.0040(14)
N5 0.024(2) 0.014(2) 0.024(2) -0.0010(17) 0.0079(17) 0.0062(17)
N6 0.0216(19) 0.0095(18) 0.0205(19) -0.0043(15) 0.0079(15) -0.0021(15)
N7 0.0121(19) 0.0073(19) 0.023(2) -0.0015(15) 0.0048(15) -0.0001(14)
O1 0.050(2) 0.032(2) 0.051(2) -0.018(2) 0.0047(18) 0.022(2)
O2 0.0191(17) 0.0128(17) 0.0237(17) -0.0013(13) 0.0058(13) 0.0047(13)
O3 0.0203(17) 0.0103(16) 0.0241(17) -0.0021(13) 0.0073(13) 0.0042(13)
B1 0.020(3) 0.011(3) 0.034(3) 0.002(2) 0.013(2) 0.003(2)
Cu1 0.0210(3) 0.0074(2) 0.0230(3) -0.0017(3) 0.00723(19) 0.0038(3)

loop_
_atom_type_symbol
_atom_type_description
_atom_type_scat_dispersion_real
_atom_type_scat_dispersion_imag
_atom_type_scat_source
C C 0.0033 0.0016 'International Tables Vol C Tables 4.2.6.8 and 6.1.1.4'
H H 0 0 'International Tables Vol C Tables 4.2.6.8 and 6.1.1.4'
N N 0.0061 0.0033 'International Tables Vol C Tables 4.2.6.8 and 6.1.1.4'
O O 0.0106 0.006 'International Tables Vol C Tables 4.2.6.8 and 6.1.1.4'
B B 0.0013 0.0007 'International Tables Vol C Tables 4.2.6.8 and 6.1.1.4'
Cu Cu 0.3201 1.2651 'International Tables Vol C Tables 4.2.6.8 and 6.1.1.4'

loop_
_geom_angle_atom_site_label_1
_geom_angle_atom_site_label_2
_geom_angle_atom_site_label_3
_geom_angle
C2 C1 N1 109.4(5)
C2 C1 H1 125.3
N1 C1 H1 125.3
C1 C2 C3 106.5(5)
C1 C2 H2 126.8
C3 C2 H2 126.8
N2 C3 C2 108.7(5)
N2 C3 C4 124.3(4)
C2 C3 C4 127.1(5)
C5 C4 C3 111.8(4)
C5 C4 C7 108.9(5)
C3 C4 C7 109.6(5)
C5 C4 C6 110.6(5)
C3 C4 C6 108.9(4)
C7 C4 C6 106.9(4)
C4 C5 H5A 109.5
C4 C5 H5B 109.5
H5A C5 H5B 109.5
C4 C5 H5C 109.5
H5A C5 H5C 109.5
H5B C5 H5C 109.5
C4 C6 H6A 109.5
C4 C6 H6B 109.5
H6A C6 H6B 109.5
C4 C6 H6C 109.5
H6A C6 H6C 109.5
H6B C6 H6C 109.5
C4 C7 H7A 109.5
C4 C7 H7B 109.5
H7A C7 H7B 109.5
C4 C7 H7C 109.5
H7A C7 H7C 109.5
H7B C7 H7C 109.5
N3 C8 C9 108.4(5)
N3 C8 H8 125.8
C9 C8 H8 125.8
C8 C9 C10 106.2(5)
C8 C9 H9 126.9
C10 C9 H9 126.9
N4 C10 C9 109.9(4)
N4 C10 C11 122.7(4)
C9 C10 C11 127.5(5)
C10 C11 C12 110.1(4)
C10 C11 C13 110.6(4)
C12 C11 C13 109.9(4)
C10 C11 C14 109.5(4)
C12 C11 C14 108.2(4)
C13 C11 C14 108.5(4)
C11 C12 H12A 109.5
C11 C12 H12B 109.5
H12A C12 H12B 109.5
C11 C12 H12C 109.5
H12A C12 H12C 109.5
H12B C12 H12C 109.5
C11 C13 H13A 109.5
C11 C13 H13B 109.5
H13A C13 H13B 109.5
C11 C13 H13C 109.5
H13A C13 H13C 109.5
H13B C13 H13C 109.5
C11 C14 H14A 109.5
C11 C14 H14B 109.5
H14A C14 H14B 109.5
C11 C14 H14C 109.5
H14A C14 H14C 109.5
H14B C14 H14C 109.5
N5 C15 C16 109.3(4)
N5 C15 H15 125.4
C16 C15 H15 125.4
C15 C16 C17 106.3(4)
C15 C16 H16 126.8
C17 C16 H16 126.8
N6 C17 C16 107.8(4)
N6 C17 C18 124.8(4)
C16 C17 C18 127.3(4)
C19 C18 C17 111.2(4)
C19 C18 C21 108.0(4)
C17 C18 C21 110.2(4)
C19 C18 C20 110.5(4)
C17 C18 C20 107.9(4)
C21 C18 C20 109.0(4)
C18 C19 H19A 109.5
C18 C19 H19B 109.5
H19A C19 H19B 109.5
C18 C19 H19C 109.5
H19A C19 H19C 109.5
H19B C19 H19C 109.5
C18 C20 H20A 109.5
C18 C20 H20B 109.5
H20A C20 H20B 109.5
C18 C20 H20C 109.5
H20A C20 H20C 109.5
H20B C20 H20C 109.5
C18 C21 H21A 109.5
C18 C21 H21B 109.5
H21A C21 H21B 109.5
C18 C21 H21C 109.5
H21A C21 H21C 109.5
H21B C21 H21C 109.5
N7 C22 C23 120.1(4)
N7 C22 C27 118.4(4)
C23 C22 C27 121.6(4)
C24 C23 C22 120.4(5)
C24 C23 H23 119.8
C22 C23 H23 119.8
C23 C24 C25 118.7(5)
C23 C24 C28 120.6(5)
C25 C24 C28 120.6(4)
O1 C25 C26 121.1(5)
O1 C25 C24 119.9(5)
C26 C25 C24 119.0(4)
C27 C26 C25 118.8(5)
C27 C26 C32 121.9(5)
C25 C26 C32 119.3(4)
C26 C27 C22 120.3(5)
C26 C27 H27 119.8
C22 C27 H27 119.8
C24 C28 C29 112.1(4)
C24 C28 C30 109.0(5)
C29 C28 C30 107.3(5)
C24 C28 C31 111.1(4)
C29 C28 C31 107.9(5)
C30 C28 C31 109.4(5)
C28 C29 H29A 109.5
C28 C29 H29B 109.5
H29A C29 H29B 109.5
C28 C29 H29C 109.5
H29A C29 H29C 109.5
H29B C29 H29C 109.5
C28 C30 H30A 109.5
C28 C30 H30B 109.5
H30A C30 H30B 109.5
C28 C30 H30C 109.5
H30A C30 H30C 109.5
H30B C30 H30C 109.5
C28 C31 H31A 109.5
C28 C31 H31B 109.5
H31A C31 H31B 109.5
C28 C31 H31C 109.5
H31A C31 H31C 109.5
H31B C31 H31C 109.5
C33 C32 C35 107.9(5)
C33 C32 C26 110.0(5)
C35 C32 C26 111.3(5)
C33 C32 C34 111.2(6)
C35 C32 C34 107.0(6)
C26 C32 C34 109.4(5)
C32 C33 H33A 109.5
C32 C33 H33B 109.5
H33A C33 H33B 109.5
C32 C33 H33C 109.5
H33A C33 H33C 109.5
H33B C33 H33C 109.5
C32 C34 H34A 109.5
C32 C34 H34B 109.5
H34A C34 H34B 109.5
C32 C34 H34C 109.5
H34A C34 H34C 109.5
H34B C34 H34C 109.5
C32 C35 H35A 109.5
C32 C35 H35B 109.5
H35A C35 H35B 109.5
C32 C35 H35C 109.5
H35A C35 H35C 109.5
H35B C35 H35C 109.5
C1 N1 N2 108.1(5)
C1 N1 B1 129.5(5)
N2 N1 B1 122.0(4)
C3 N2 N1 107.4(4)
C3 N2 Cu1 140.1(4)
N1 N2 Cu1 112.5(3)
C8 N3 N4 110.0(4)
C8 N3 B1 128.4(4)
N4 N3 B1 121.5(4)
C10 N4 N3 105.5(4)
C10 N4 Cu1 148.1(3)
N3 N4 Cu1 106.4(3)
C15 N5 N6 109.1(4)
C15 N5 B1 129.6(4)
N6 N5 B1 121.3(4)
C17 N6 N5 107.4(4)
C17 N6 Cu1 139.5(3)
N5 N6 Cu1 113.1(3)
O3 N7 O2 113.4(4)
O3 N7 C22 123.3(4)
O2 N7 C22 123.2(4)
O3 N7 Cu1 57.4(2)
O2 N7 Cu1 56.0(2)
C22 N7 Cu1 175.3(3)
N7 O2 Cu1 90.9(2)
N7 O3 Cu1 90.0(2)
N3 B1 N1 112.4(4)
N3 B1 N5 109.9(5)
N1 B1 N5 107.8(4)
N3 B1 H1A 108.9
N1 B1 H1A 108.9
N5 B1 H1A 108.9
N6 Cu1 N2 92.01(17)
N6 Cu1 O2 163.57(15)
N2 Cu1 O2 97.81(16)
N6 Cu1 O3 102.16(15)
N2 Cu1 O3 161.08(15)
O2 Cu1 O3 65.65(14)
N6 Cu1 N4 91.38(15)
N2 Cu1 N4 94.39(17)
O2 Cu1 N4 100.92(14)
O3 Cu1 N4 97.69(14)
N6 Cu1 N7 134.14(15)
N2 Cu1 N7 130.43(15)
O2 Cu1 N7 33.03(13)
O3 Cu1 N7 32.64(13)
N4 Cu1 N7 100.29(14)

loop_
_geom_bond_atom_site_label_1
_geom_bond_atom_site_label_2
_geom_bond_distance
C1 C2 1.344(9)
C1 N1 1.351(7)
C1 H1 0.95
C2 C3 1.385(8)
C2 H2 0.95
C3 N2 1.350(7)
C3 C4 1.518(7)
C4 C5 1.511(8)
C4 C7 1.541(7)
C4 C6 1.551(7)
C5 H5A 0.98
C5 H5B 0.98
C5 H5C 0.98
C6 H6A 0.98
C6 H6B 0.98
C6 H6C 0.98
C7 H7A 0.98
C7 H7B 0.98
C7 H7C 0.98
C8 N3 1.353(7)
C8 C9 1.365(8)
C8 H8 0.95
C9 C10 1.398(7)
C9 H9 0.95
C10 N4 1.360(6)
C10 C11 1.512(7)
C11 C12 1.532(7)
C11 C13 1.541(7)
C11 C14 1.542(7)
C12 H12A 0.98
C12 H12B 0.98
C12 H12C 0.98
C13 H13A 0.98
C13 H13B 0.98
C13 H13C 0.98
C14 H14A 0.98
C14 H14B 0.98
C14 H14C 0.98
C15 N5 1.343(6)
C15 C16 1.349(7)
C15 H15 0.95
C16 C17 1.415(7)
C16 H16 0.95
C17 N6 1.351(6)
C17 C18 1.507(7)
C18 C19 1.491(7)
C18 C21 1.531(7)
C18 C20 1.567(7)
C19 H19A 0.98
C19 H19B 0.98
C19 H19C 0.98
C20 H20A 0.98
C20 H20B 0.98
C20 H20C 0.98
C21 H21A 0.98
C21 H21B 0.98
C21 H21C 0.98
C22 N7 1.333(6)
C22 C23 1.420(7)
C22 C27 1.434(7)
C23 C24 1.360(6)
C23 H23 0.95
C24 C25 1.486(7)
C24 C28 1.522(7)
C25 O1 1.236(7)
C25 C26 1.476(8)
C26 C27 1.355(7)
C26 C32 1.534(8)
C27 H27 0.95
C28 C29 1.529(8)
C28 C30 1.530(8)
C28 C31 1.548(7)
C29 H29A 0.98
C29 H29B 0.98
C29 H29C 0.98
C30 H30A 0.98
C30 H30B 0.98
C30 H30C 0.98
C31 H31A 0.98
C31 H31B 0.98
C31 H31C 0.98
C32 C33 1.522(9)
C32 C35 1.531(9)
C32 C34 1.541(8)
C33 H33A 0.98
C33 H33B 0.98
C33 H33C 0.98
C34 H34A 0.98
C34 H34B 0.98
C34 H34C 0.98
C35 H35A 0.98
C35 H35B 0.98
C35 H35C 0.98
N1 N2 1.364(6)
N1 B1 1.537(7)
N2 Cu1 1.985(4)
N3 N4 1.384(5)
N3 B1 1.526(8)
N4 Cu1 2.333(4)
N5 N6 1.368(6)
N5 B1 1.544(7)
N6 Cu1 1.979(4)
N7 O3 1.293(5)
N7 O2 1.307(5)
N7 Cu1 2.398(4)
O2 Cu1 1.989(3)
O3 Cu1 2.019(3)
B1 H1A 1
